data_2019073
loop_
_publ_author_name
'Wu, Hua'
'L\"u, Xiao-Li'
'L\"u, Bo'
'Dong, Chang-Xun'
'Wu, Mei-Sheng'

_publ_section_title
;
 A novel three-dimensional Ag^I^ coordination polymer based on mixed
 naphthalene-1,5-disulfonate and aminoacetate ligands
;
_journal_coeditor_code BG3160
_journal_issue 8
_journal_name_full 'Acta Crystallographica Section C'
_journal_page_first 876
_journal_page_last 879
_journal_paper_doi 10.1107/S0108270113019550
_journal_volume 69
_journal_year 2013
_chemical_formula_iupac '[Ag6 (C10 H6 S2 O6) (C2 H4 N O2)4 (H2 O)2] , 2H2 O'
_chemical_formula_moiety 'C18 H26 Ag6 N4 O16 S2, 2(H2 O)'
_chemical_formula_sum 'C18 H30 Ag6 N4 O18 S2'
_chemical_formula_weight 1301.80
_chemical_name_systematic
;
Poly[[bis(\m~3~-2-aminoacetato)di-\m-aqua-\m~3~-(naphthalene-1,5-\
disulfonato)-hexasilver(I)] dihydrate]
;
_space_group_IT_number 2
_symmetry_cell_setting triclinic
_symmetry_space_group_name_Hall '-P 1'
_symmetry_space_group_name_H-M 'P -1'
_atom_sites_solution_hydrogens geom
_atom_sites_solution_primary direct
_atom_sites_solution_secondary difmap
_audit_creation_method SHELXL97
_cell_angle_alpha 78.47(3)
_cell_angle_beta 74.99(3)
_cell_angle_gamma 71.43(3)
_cell_formula_units_Z 1
_cell_length_a 7.4864(15)
_cell_length_b 8.1555(16)
_cell_length_c 14.136(3)
_cell_measurement_reflns_used 3429
_cell_measurement_temperature 293(2)
_cell_measurement_theta_max 27.5
_cell_measurement_theta_min 2.7
_cell_volume 783.7(3)
_computing_cell_refinement SAINT
_computing_data_collection SMART
_computing_data_reduction SAINT
_computing_molecular_graphics SHELXTL
_computing_publication_material 'SHELXTL and local programs'
_computing_structure_refinement SHELXL97
_computing_structure_solution SHELXS97
_diffrn_ambient_temperature 293(2)
_diffrn_detector_area_resol_mean 8.192
_diffrn_measured_fraction_theta_full 0.977
_diffrn_measured_fraction_theta_max 0.947
_diffrn_measurement_device_type 'Bruker SMART 1K CCD area-detector'
_diffrn_measurement_method 'thin-slice \w'
_diffrn_radiation_monochromator graphite
_diffrn_radiation_source 'fine-focus sealed tube'
_diffrn_radiation_type MoK\a
_diffrn_radiation_wavelength 0.71073
_diffrn_reflns_av_R_equivalents 0.0274
_diffrn_reflns_av_sigmaI/netI 0.0242
_diffrn_reflns_limit_h_max 8
_diffrn_reflns_limit_h_min -9
_diffrn_reflns_limit_k_max 10
_diffrn_reflns_limit_k_min -10
_diffrn_reflns_limit_l_max 18
_diffrn_reflns_limit_l_min -18
_diffrn_reflns_number 6978
_diffrn_reflns_theta_full 25.00
_diffrn_reflns_theta_max 27.55
_diffrn_reflns_theta_min 2.66
_diffrn_standards_number 0
_exptl_absorpt_coefficient_mu 3.893
_exptl_absorpt_correction_T_max 0.481
_exptl_absorpt_correction_T_min 0.413
_exptl_absorpt_correction_type multi-scan
_exptl_absorpt_process_details (SADABS)
_exptl_crystal_colour colourless
_exptl_crystal_density_diffrn 2.758
_exptl_crystal_density_method 'not measured'
_exptl_crystal_description block
_exptl_crystal_F_000 624
_exptl_crystal_size_max 0.24
_exptl_crystal_size_mid 0.22
_exptl_crystal_size_min 0.19
_refine_diff_density_max 0.515
_refine_diff_density_min -0.708
_refine_ls_extinction_method none
_refine_ls_goodness_of_fit_ref 1.093
_refine_ls_hydrogen_treatment mixed
_refine_ls_matrix_type full
_refine_ls_number_parameters 244
_refine_ls_number_reflns 3429
_refine_ls_number_restraints 12
_refine_ls_restrained_S_all 1.092
_refine_ls_R_factor_all 0.0310
_refine_ls_R_factor_gt 0.0256
_refine_ls_shift/su_max 0.000
_refine_ls_shift/su_mean 0.000
_refine_ls_structure_factor_coef Fsqd
_refine_ls_weighting_details 'calc w = 1/[\s^2^(Fo^2^)+(0.0380P)^2^+0.1885P] where P=(Fo^2^+2Fc^2^)/3'
_refine_ls_weighting_scheme calc
_refine_ls_wR_factor_gt 0.0649
_refine_ls_wR_factor_ref 0.0662
_reflns_number_gt 2975
_reflns_number_total 3429
_reflns_threshold_expression I>2\s(I)
_cod_data_source_file bg3160.cif
_cod_data_source_block I
_cod_database_code 2019073
_cod_database_fobs_code 2019073

loop_
_symmetry_equiv_pos_as_xyz
'x, y, z'
'-x, -y, -z'

loop_
_atom_site_type_symbol
_atom_site_label
_atom_site_fract_x
_atom_site_fract_y
_atom_site_fract_z
_atom_site_U_iso_or_equiv
_atom_site_adp_type
_atom_site_calc_flag
_atom_site_refinement_flags
_atom_site_occupancy
_atom_site_symmetry_multiplicity
Ag Ag1 0.25416(3) 0.88378(4) 0.32668(2) 0.03670(9) Uani d . 1 1
Ag Ag2 0.5000 1.0000 0.0000 0.04027(11) Uani d S 1 2
Ag Ag3 1.0000 1.0000 0.5000 0.04701(12) Uani d S 1 2
Ag Ag4 0.44128(3) 0.67753(4) 0.09918(2) 0.04336(9) Uani d . 1 1
C C1 0.1430(5) 0.4266(4) 0.3787(3) 0.0308(6) Uani d . 1 1
C C2 0.0128(5) 0.3725(4) 0.3496(3) 0.0350(7) Uani d . 1 1
H H2 0.0473 0.3270 0.2900 0.042 Uiso calc R 1 1
C C3 -0.1715(5) 0.3844(5) 0.4081(3) 0.0383(8) Uani d . 1 1
H H3 -0.2582 0.3465 0.3874 0.046 Uiso calc R 1 1
C C4 -0.2240(5) 0.4509(4) 0.4946(3) 0.0322(7) Uani d . 1 1
H H4 -0.3481 0.4609 0.5321 0.039 Uiso calc R 1 1
C C5 -0.0941(4) 0.5055(4) 0.5294(2) 0.0285(6) Uani d . 1 1
C C6 0.6700(4) 0.8665(4) 0.3211(2) 0.0293(7) Uani d . 1 1
H H6A 0.6545 0.9412 0.2594 0.035 Uiso calc R 1 1
H H6B 0.7085 0.7467 0.3076 0.035 Uiso calc R 1 1
C C7 0.8316(4) 0.8963(4) 0.3556(2) 0.0269(6) Uani d . 1 1
C C8 0.8340(4) 0.7275(4) 0.0822(2) 0.0279(6) Uani d . 1 1
C C9 1.0401(4) 0.6530(4) 0.0984(3) 0.0321(7) Uani d . 1 1
H H9AA 1.0358 0.5991 0.1663 0.038 Uiso calc R 1 1
H H9BA 1.1085 0.5622 0.0563 0.038 Uiso calc R 1 1
N N1 1.1487(4) 0.7802(4) 0.0783(3) 0.0406(7) Uani d D 1 1
H HN1A 1.148(7) 0.835(5) 0.0215(19) 0.061 Uiso d D 1 1
H HN1B 1.097(6) 0.863(5) 0.116(3) 0.061 Uiso d D 1 1
N N2 0.4834(4) 0.8991(4) 0.3899(2) 0.0292(6) Uani d D 1 1
H HN2A 0.452(6) 1.001(3) 0.402(3) 0.044 Uiso d D 1 1
H HN2B 0.498(6) 0.828(4) 0.442(2) 0.044 Uiso d D 1 1
O O1 0.4212(3) 0.5675(3) 0.28913(19) 0.0395(6) Uani d . 1 1
O O2 0.5048(4) 0.2633(3) 0.3541(2) 0.0488(7) Uani d . 1 1
O O3 0.3660(4) 0.3616(4) 0.2089(2) 0.0496(7) Uani d . 1 1
O O4 0.8018(3) 0.9268(3) 0.44112(17) 0.0339(5) Uani d . 1 1
O O5 0.9850(3) 0.8879(4) 0.2926(2) 0.0483(7) Uani d . 1 1
O O6 0.7697(3) 0.8857(3) 0.06105(19) 0.0379(6) Uani d . 1 1
O O7 0.7463(3) 0.6135(3) 0.0922(2) 0.0420(6) Uani d . 1 1
S S1 0.37675(11) 0.40272(11) 0.30243(7) 0.03310(18) Uani d . 1 1
O O1W 0.2790(4) 1.0908(4) 0.1605(2) 0.0481(7) Uani d D 1 1
H HW1A 0.318(6) 1.167(5) 0.173(4) 0.072 Uiso d D 1 1
H HW1B 0.168(4) 1.132(6) 0.151(4) 0.072 Uiso d D 1 1
O O2W 0.8867(5) 0.2530(4) 0.1473(3) 0.0628(8) Uani d D 1 1
H HW2A 0.843(8) 0.360(4) 0.132(4) 0.094 Uiso d D 1 1
H HW2B 0.815(7) 0.211(6) 0.190(4) 0.094 Uiso d D 1 1

loop_
_atom_site_aniso_label
_atom_site_aniso_U_11
_atom_site_aniso_U_22
_atom_site_aniso_U_33
_atom_site_aniso_U_12
_atom_site_aniso_U_13
_atom_site_aniso_U_23
Ag1 0.02155(12) 0.05184(17) 0.04348(16) -0.01321(11) -0.00694(10) -0.01650(13)
Ag2 0.02500(17) 0.0388(2) 0.0554(3) -0.00647(15) -0.01708(16) 0.00469(17)
Ag3 0.02978(18) 0.0831(3) 0.0406(2) -0.02164(19) -0.00653(15) -0.0276(2)
Ag4 0.02312(13) 0.04585(17) 0.0630(2) -0.01533(11) -0.01816(12) 0.00983(13)
C1 0.0290(14) 0.0324(16) 0.0348(17) -0.0143(13) -0.0120(13) 0.0035(13)
C2 0.0366(17) 0.0397(19) 0.0367(18) -0.0169(15) -0.0166(14) -0.0013(15)
C3 0.0345(17) 0.048(2) 0.044(2) -0.0219(15) -0.0195(15) 0.0005(16)
C4 0.0296(15) 0.0346(17) 0.0392(18) -0.0165(13) -0.0143(14) 0.0016(14)
C5 0.0281(15) 0.0288(15) 0.0331(16) -0.0117(12) -0.0143(13) 0.0025(13)
C6 0.0201(13) 0.0367(17) 0.0351(17) -0.0098(12) -0.0078(12) -0.0082(14)
C7 0.0221(13) 0.0303(16) 0.0323(17) -0.0100(12) -0.0094(12) -0.0042(13)
C8 0.0171(12) 0.0380(18) 0.0277(16) -0.0061(12) -0.0050(11) -0.0045(13)
C9 0.0217(14) 0.0361(17) 0.0393(18) -0.0078(13) -0.0127(13) 0.0009(14)
N1 0.0251(13) 0.0384(16) 0.062(2) -0.0120(12) -0.0188(14) 0.0025(14)
N2 0.0220(12) 0.0356(15) 0.0336(15) -0.0104(11) -0.0067(11) -0.0074(12)
O1 0.0406(13) 0.0297(12) 0.0471(15) -0.0154(10) -0.0021(11) -0.0026(11)
O2 0.0348(13) 0.0326(13) 0.084(2) -0.0102(11) -0.0266(13) 0.0006(13)
O3 0.0412(14) 0.0649(18) 0.0507(17) -0.0216(13) -0.0038(12) -0.0219(15)
O4 0.0240(10) 0.0477(14) 0.0356(13) -0.0102(10) -0.0091(9) -0.0139(11)
O5 0.0270(12) 0.088(2) 0.0382(14) -0.0272(13) -0.0019(10) -0.0168(14)
O6 0.0252(11) 0.0381(14) 0.0509(16) -0.0058(10) -0.0150(10) -0.0029(11)
O7 0.0199(10) 0.0456(14) 0.0625(17) -0.0121(10) -0.0120(11) -0.0021(13)
S1 0.0274(4) 0.0294(4) 0.0453(5) -0.0096(3) -0.0096(3) -0.0057(3)
O1W 0.0511(15) 0.0553(17) 0.0433(15) -0.0181(14) -0.0110(13) -0.0120(13)
O2W 0.0595(19) 0.0514(18) 0.073(2) -0.0148(15) -0.0182(17) 0.0069(17)

loop_
_atom_type_symbol
_atom_type_description
_atom_type_scat_dispersion_real
_atom_type_scat_dispersion_imag
_atom_type_scat_source
C C 0.0033 0.0016 'International Tables Vol C Tables 4.2.6.8 and 6.1.1.4'
H H 0.0000 0.0000 'International Tables Vol C Tables 4.2.6.8 and 6.1.1.4'
N N 0.0061 0.0033 'International Tables Vol C Tables 4.2.6.8 and 6.1.1.4'
O O 0.0106 0.0060 'International Tables Vol C Tables 4.2.6.8 and 6.1.1.4'
S S 0.1246 0.1234 'International Tables Vol C Tables 4.2.6.8 and 6.1.1.4'
Ag Ag -0.8971 1.1015 'International Tables Vol C Tables 4.2.6.8 and 6.1.1.4'

loop_
_geom_angle_atom_site_label_1
_geom_angle_atom_site_label_2
_geom_angle_atom_site_label_3
_geom_angle_site_symmetry_1
_geom_angle_site_symmetry_3
_geom_angle
N2 Ag1 O5 . 1_455 167.73(9)
N2 Ag1 O1 . . 94.40(10)
O5 Ag1 O1 1_455 . 93.23(10)
N2 Ag1 Ag3 . 1_455 86.59(7)
O5 Ag1 Ag3 1_455 1_455 81.15(7)
O1 Ag1 Ag3 . 1_455 128.35(6)
O6 Ag2 O6 2_675 . 180.00(12)
O6 Ag2 O1W 2_675 . 84.11(10)
O6 Ag2 O1W . . 95.89(10)
O6 Ag2 O1W 2_675 2_675 95.89(10)
O6 Ag2 O1W . 2_675 84.11(10)
O1W Ag2 O1W . 2_675 180.0
O6 Ag2 Ag4 2_675 2_675 79.76(7)
O6 Ag2 Ag4 . 2_675 100.24(7)
O1W Ag2 Ag4 . 2_675 101.28(7)
O1W Ag2 Ag4 2_675 2_675 78.72(7)
O6 Ag2 Ag4 2_675 . 100.24(7)
O6 Ag2 Ag4 . . 79.76(7)
O1W Ag2 Ag4 . . 78.72(7)
O1W Ag2 Ag4 2_675 . 101.28(7)
Ag4 Ag2 Ag4 2_675 . 180.0
O4 Ag3 O4 2_776 . 180.0000(10)
O4 Ag3 Ag1 2_776 2_676 81.95(6)
O4 Ag3 Ag1 . 2_676 98.05(6)
O4 Ag3 Ag1 2_776 1_655 98.05(6)
O4 Ag3 Ag1 . 1_655 81.95(6)
Ag1 Ag3 Ag1 2_676 1_655 180.0000(10)
O7 Ag4 N1 . 1_455 167.72(12)
O7 Ag4 Ag2 . . 81.87(8)
N1 Ag4 Ag2 1_455 . 87.13(9)
C2 C1 C5 . 2_566 120.5(3)
C2 C1 S1 . . 118.7(3)
C5 C1 S1 2_566 . 120.8(2)
C1 C2 C3 . . 120.9(3)
C1 C2 H2 . . 119.5
C3 C2 H2 . . 119.5
C4 C3 C2 . . 120.2(3)
C4 C3 H3 . . 119.9
C2 C3 H3 . . 119.9
C3 C4 C5 . . 121.3(3)
C3 C4 H4 . . 119.3
C5 C4 H4 . . 119.3
C4 C5 C5 . 2_566 119.2(4)
C4 C5 C1 . 2_566 123.0(3)
C5 C5 C1 2_566 2_566 117.8(3)
N2 C6 C7 . . 115.6(2)
N2 C6 H6A . . 108.4
C7 C6 H6A . . 108.4
N2 C6 H6B . . 108.4
C7 C6 H6B . . 108.4
H6A C6 H6B . . 107.4
O4 C7 O5 . . 125.9(3)
O4 C7 C6 . . 118.5(3)
O5 C7 C6 . . 115.6(3)
O6 C8 O7 . . 126.6(3)
O6 C8 C9 . . 119.4(3)
O7 C8 C9 . . 114.0(3)
N1 C9 C8 . . 114.7(3)
N1 C9 H9AA . . 108.6
C8 C9 H9AA . . 108.6
N1 C9 H9BA . . 108.6
C8 C9 H9BA . . 108.6
H9AA C9 H9BA . . 107.6
C9 N1 Ag4 . 1_655 115.4(2)
C9 N1 HN1A . . 111(3)
Ag4 N1 HN1A 1_655 . 109(3)
C9 N1 HN1B . . 113(3)
Ag4 N1 HN1B 1_655 . 104(3)
HN1A N1 HN1B . . 103(3)
C6 N2 Ag1 . . 112.69(19)
C6 N2 HN2A . . 108(3)
Ag1 N2 HN2A . . 106(3)
C6 N2 HN2B . . 107(3)
Ag1 N2 HN2B . . 113(3)
HN2A N2 HN2B . . 110(3)
S1 O1 Ag1 . . 139.43(14)
C7 O4 Ag3 . . 124.37(19)
C7 O5 Ag1 . 1_655 123.7(2)
C8 O6 Ag2 . . 121.5(2)
C8 O7 Ag4 . . 123.1(2)
O2 S1 O1 . . 112.49(15)
O2 S1 O3 . . 113.24(18)
O1 S1 O3 . . 110.85(17)
O2 S1 C1 . . 105.82(17)
O1 S1 C1 . . 107.89(15)
O3 S1 C1 . . 106.08(16)
Ag2 O1W HW1A . . 104(4)
Ag2 O1W HW1B . . 108(4)
HW1A O1W HW1B . . 111(4)
HW2A O2W HW2B . . 114(4)

loop_
_geom_bond_atom_site_label_1
_geom_bond_atom_site_label_2
_geom_bond_site_symmetry_2
_geom_bond_distance
_geom_bond_publ_flag
Ag1 N2 . 2.176(3) y
Ag1 O5 1_455 2.179(2) y
Ag1 O1 . 2.579(2) y
Ag1 O1W . 2.606(3) y
Ag2 O6 2_675 2.252(2) ?
Ag2 O6 . 2.252(2) y
Ag2 O1W . 2.526(3) y
Ag2 O1W 2_675 2.526(3) ?
Ag3 O4 2_776 2.157(2) ?
Ag3 O4 . 2.157(2) y
Ag4 O7 . 2.154(2) y
Ag4 N1 1_455 2.157(3) y
Ag4 O1 . 2.637(3) y
Ag1 Ag3 1_455 2.8084(11) y
Ag2 Ag4 2_675 2.8316(9) y
C1 C2 . 1.368(4) ?
C1 C5 2_566 1.428(5) ?
C1 S1 . 1.775(3) ?
C2 C3 . 1.397(5) ?
C2 H2 . 0.9300 ?
C3 C4 . 1.351(5) ?
C3 H3 . 0.9300 ?
C4 C5 . 1.413(4) ?
C4 H4 . 0.9300 ?
C5 C5 2_566 1.423(6) ?
C5 C1 2_566 1.428(5) ?
C6 N2 . 1.460(4) ?
C6 C7 . 1.516(4) ?
C6 H6A . 0.9700 ?
C6 H6B . 0.9700 ?
C7 O4 . 1.233(4) ?
C7 O5 . 1.249(4) ?
C8 O6 . 1.229(4) ?
C8 O7 . 1.267(4) ?
C8 C9 . 1.527(4) ?
C9 N1 . 1.455(4) ?
C9 H9AA . 0.9700 ?
C9 H9BA . 0.9700 ?
N1 HN1A . 0.84(3) ?
N1 HN1B . 0.87(2) ?
N2 HN2A . 0.83(2) ?
N2 HN2B . 0.85(2) ?
O1 S1 . 1.450(2) ?
O2 S1 . 1.443(3) ?
O3 S1 . 1.455(3) ?
O1W HW1A . 0.83(3) ?
O1W HW1B . 0.83(2) ?
O2W HW2A . 0.84(3) ?
O2W HW2B . 0.80(3) ?

loop_
_geom_hbond_atom_site_label_D
_geom_hbond_atom_site_label_H
_geom_hbond_atom_site_label_A
_geom_hbond_site_symmetry_A
_geom_hbond_distance_DH
_geom_hbond_distance_HA
_geom_hbond_distance_DA
_geom_hbond_angle_DHA
O1W HW1A O3 1_565 0.83(3) 1.92(3) 2.742(4) 171(4)
O1W HW1B O2W 1_465 0.83(2) 2.03(3) 2.848(4) 171(5)
O2W HW2A O7 . 0.83(2) 1.98(2) 2.810(4) 177(5)
N2 HN2A O2 1_565 0.83(3) 2.24(3) 2.961(4) 145(5)
N2 HN2A O4 2_676 0.83(3) 2.55(5) 3.009(3) 116(4)
N1 HN1A O6 2_775 0.84(3) 2.52(4) 3.157(4) 133(4)
N1 HN1B O5 . 0.87(4) 2.45(4) 3.147(5) 138(3)

loop_
_geom_torsion_atom_site_label_1
_geom_torsion_atom_site_label_2
_geom_torsion_atom_site_label_3
_geom_torsion_atom_site_label_4
_geom_torsion_site_symmetry_1
_geom_torsion_site_symmetry_4
_geom_torsion
O6 Ag2 Ag4 O7 2_675 . 162.46(10)
O6 Ag2 Ag4 O7 . . -17.54(10)
O1W Ag2 Ag4 O7 . . -115.73(10)
O1W Ag2 Ag4 O7 2_675 . 64.27(10)
O6 Ag2 Ag4 N1 2_675 1_455 -12.06(12)
O6 Ag2 Ag4 N1 . 1_455 167.94(12)
O1W Ag2 Ag4 N1 . 1_455 69.76(12)
O1W Ag2 Ag4 N1 2_675 1_455 -110.24(12)
C5 C1 C2 C3 2_566 . 0.9(5)
S1 C1 C2 C3 . . 178.4(3)
C1 C2 C3 C4 . . 0.3(6)
C2 C3 C4 C5 . . -1.6(6)
C3 C4 C5 C5 . 2_566 1.7(6)
C3 C4 C5 C1 . 2_566 -178.8(3)
N2 C6 C7 O4 . . 7.5(5)
N2 C6 C7 O5 . . -172.2(3)
O6 C8 C9 N1 . . -5.0(5)
O7 C8 C9 N1 . . 174.6(3)
C8 C9 N1 Ag4 . 1_655 -179.4(2)
C7 C6 N2 Ag1 . . 172.9(2)
O5 Ag1 N2 C6 1_455 . -173.6(5)
O1 Ag1 N2 C6 . . 58.1(2)
Ag3 Ag1 N2 C6 1_455 . -173.6(2)
N2 Ag1 O1 S1 . . 131.8(2)
O5 Ag1 O1 S1 1_455 . -38.6(3)
Ag3 Ag1 O1 S1 1_455 . 42.7(3)
O5 C7 O4 Ag3 . . 6.5(5)
C6 C7 O4 Ag3 . . -173.1(2)
Ag1 Ag3 O4 C7 2_676 . 166.0(2)
Ag1 Ag3 O4 C7 1_655 . -14.0(2)
O4 C7 O5 Ag1 . 1_655 10.4(5)
C6 C7 O5 Ag1 . 1_655 -169.9(2)
O7 C8 O6 Ag2 . . -14.8(5)
C9 C8 O6 Ag2 . . 164.8(2)
O1W Ag2 O6 C8 . . 100.9(3)
O1W Ag2 O6 C8 2_675 . -79.1(3)
Ag4 Ag2 O6 C8 2_675 . -156.4(2)
Ag4 Ag2 O6 C8 . . 23.6(2)
O6 C8 O7 Ag4 . . -11.3(5)
C9 C8 O7 Ag4 . . 169.1(2)
N1 Ag4 O7 C8 1_455 . 49.3(7)
Ag2 Ag4 O7 C8 . . 22.6(3)
Ag1 O1 S1 O2 . . -124.6(2)
Ag1 O1 S1 O3 . . 107.4(2)
Ag1 O1 S1 C1 . . -8.3(3)
C2 C1 S1 O2 . . -108.0(3)
C5 C1 S1 O2 2_566 . 69.5(3)
C2 C1 S1 O1 . . 131.4(3)
C5 C1 S1 O1 2_566 . -51.1(3)
C2 C1 S1 O3 . . 12.5(3)
C5 C1 S1 O3 2_566 . -170.0(3)
